data_7248167
loop_
_publ_author_name
'Gavrikov, Andrey V.'
'Ilyukhin, Andrey B.'

_publ_section_title
;
 Union is strength: \p--\p stacking interactions are capable of preventing
 solid-state racemization of tris-chelate complexes
;
_journal_issue 12
_journal_name_full CrystEngComm
_journal_page_first 1677
_journal_page_last 1682
_journal_paper_doi 10.1039/D4CE00104D
_journal_volume 26
_journal_year 2024
_chemical_absolute_configuration unk
_chemical_formula_moiety 'C36 H24 Co N6, Dy N5 O15, 3(C2 H3 N)'
_chemical_formula_sum 'C42 H33 Co Dy N14 O15'
_chemical_formula_weight 1195.25
_space_group_IT_number 19
_space_group_name_Hall 'P 2ac 2ab'
_space_group_name_H-M_alt 'P 21 21 21'
_symmetry_cell_setting orthorhombic
_symmetry_Int_Tables_number 19
_symmetry_space_group_name_Hall 'P 2ac 2ab'
_symmetry_space_group_name_H-M 'P 21 21 21'
_atom_sites_solution_hydrogens geom
_audit_conform_dict_location ftp://ftp.iucr.org/pub/cif_core.dic
_audit_conform_dict_name cif_core.dic
_audit_conform_dict_version 2.4.3
_audit_creation_date 2022-08-03T20:32:00-00:00
_audit_creation_method 'WinGX routine CIF_UPDATE'
_audit_update_record
;
2023-09-15 deposited with the CCDC.	2024-02-14 downloaded from the CCDC.
;
_cell_angle_alpha 90
_cell_angle_beta 90
_cell_angle_gamma 90
_cell_formula_units_Z 4
_cell_length_a 12.5969(5)
_cell_length_b 17.4194(7)
_cell_length_c 21.5508(9)
_cell_measurement_reflns_used 9077
_cell_measurement_temperature 103(2)
_cell_measurement_theta_max 27.53
_cell_measurement_theta_min 2.49
_cell_volume 4728.9(3)
_computing_cell_refinement 'Bruker SAINT'
_computing_data_collection 'Bruker APEX3'
_computing_data_reduction 'Bruker SAINT'
_computing_molecular_graphics 'Bruker SHELXTL'
_computing_publication_material 'Bruker SHELXTL'
_computing_structure_refinement 'SHELXL-2018/3 (Sheldrick, 2018)'
_computing_structure_solution 'SHELXS-2018 (Sheldrick, 2015)'
_diffrn_ambient_temperature 103(2)
_diffrn_measured_fraction_theta_full 0.999
_diffrn_measured_fraction_theta_max 0.997
_diffrn_measurement_device_type 'Bruker APEX3 CCD'
_diffrn_measurement_method '\f and \w scans'
_diffrn_radiation_monochromator graphite
_diffrn_radiation_type MoK\a
_diffrn_radiation_wavelength 0.71073
_diffrn_reflns_av_R_equivalents 0.0909
_diffrn_reflns_av_unetI/netI 0.0581
_diffrn_reflns_Laue_measured_fraction_full 0.999
_diffrn_reflns_Laue_measured_fraction_max 0.997
_diffrn_reflns_limit_h_max 16
_diffrn_reflns_limit_h_min -16
_diffrn_reflns_limit_k_max 23
_diffrn_reflns_limit_k_min -23
_diffrn_reflns_limit_l_max 28
_diffrn_reflns_limit_l_min -28
_diffrn_reflns_number 80282
_diffrn_reflns_point_group_measured_fraction_full 0.999
_diffrn_reflns_point_group_measured_fraction_max 0.995
_diffrn_reflns_theta_full 25.242
_diffrn_reflns_theta_max 28.319
_diffrn_reflns_theta_min 2.208
_diffrn_standards_number 0
_exptl_absorpt_coefficient_mu 2.003
_exptl_absorpt_correction_T_max 0.7457
_exptl_absorpt_correction_T_min 0.6649
_exptl_absorpt_correction_type multi-scan
_exptl_absorpt_process_details
;
 SADABS 2016/2: Krause, L., Herbst-Irmer, R., Sheldrick G.M. & Stalke D.,
 J. Appl. Cryst. 48 (2015) 3-10
;
_exptl_crystal_colour yellow
_exptl_crystal_density_diffrn 1.679
_exptl_crystal_description block
_exptl_crystal_F_000 2384
_exptl_crystal_size_max 0.22
_exptl_crystal_size_mid 0.18
_exptl_crystal_size_min 0.16
_refine_diff_density_max 0.977
_refine_diff_density_min -1.161
_refine_diff_density_rms 0.108
_refine_ls_abs_structure_details
;
 Refined as an inversion twin.
;
_refine_ls_abs_structure_Flack 0.090(11)
_refine_ls_extinction_method none
_refine_ls_goodness_of_fit_ref 1.039
_refine_ls_hydrogen_treatment constr
_refine_ls_matrix_type full
_refine_ls_number_parameters 653
_refine_ls_number_reflns 11731
_refine_ls_number_restraints 12
_refine_ls_restrained_S_all 1.041
_refine_ls_R_factor_all 0.0487
_refine_ls_R_factor_gt 0.0365
_refine_ls_shift/su_max 0.002
_refine_ls_shift/su_mean 0
_refine_ls_structure_factor_coef Fsqd
_refine_ls_weighting_details 'w=1/[\s^2^(Fo^2^)+(0.0400P)^2^+2.0000P] where P=(Fo^2^+2Fc^2^)/3'
_refine_ls_weighting_scheme calc
_refine_ls_wR_factor_gt 0.0791
_refine_ls_wR_factor_ref 0.0883
_reflns_Friedel_coverage 0.815
_reflns_Friedel_fraction_full 1
_reflns_Friedel_fraction_max 0.993
_reflns_number_gt 10400
_reflns_number_total 11731
_reflns_threshold_expression 'I > 2\s(I)'
_cod_data_source_file d4ce00104d2.cif
_cod_data_source_block CoDy_3MeCN_100K
_cod_depositor_comments 'Adding full bibliography for 7248144--7248174.cif.'
_cod_database_code 7248167

loop_
_symmetry_equiv_pos_as_xyz
'x, y, z'
'-x+1/2, -y, z+1/2'
'-x, y+1/2, -z+1/2'
'x+1/2, -y+1/2, -z'

loop_
_atom_site_label
_atom_site_type_symbol
_atom_site_fract_x
_atom_site_fract_y
_atom_site_fract_z
_atom_site_U_iso_or_equiv
_atom_site_adp_type
_atom_site_occupancy
_atom_site_site_symmetry_order
_atom_site_calc_flag
_atom_site_refinement_flags_posn
_atom_site_refinement_flags_adp
_atom_site_refinement_flags_occupancy
_atom_site_disorder_assembly
_atom_site_disorder_group
Dy1 Dy -0.11831(2) 0.52583(2) 0.23106(2) 0.01709(7) Uani 1 1 d . . . . .
Co1 Co 0.25429(6) 0.47635(5) -0.02234(3) 0.01519(15) Uani 1 1 d . . . . .
O1 O -0.2875(3) 0.5922(2) 0.2226(2) 0.0227(10) Uani 1 1 d . . . . .
O2 O -0.1562(3) 0.6588(3) 0.2574(2) 0.0258(10) Uani 1 1 d . . . . .
O3 O -0.3165(4) 0.7065(3) 0.2604(3) 0.0384(13) Uani 1 1 d . . . . .
O4 O 0.0444(3) 0.6034(3) 0.2331(2) 0.0253(9) Uani 1 1 d . . . . .
O5 O 0.0582(4) 0.4834(3) 0.2094(2) 0.0298(11) Uani 1 1 d . . . . .
O6 O 0.2013(3) 0.5508(3) 0.2310(3) 0.0420(13) Uani 1 1 d . . . . .
O7 O -0.2708(3) 0.4336(3) 0.2302(3) 0.0291(10) Uani 1 1 d . . . . .
O8 O -0.1156(4) 0.3898(2) 0.2547(2) 0.0278(10) Uani 1 1 d . . . . .
O9 O -0.2539(4) 0.3146(3) 0.2600(2) 0.0361(12) Uani 1 1 d . . . . .
O10 O -0.1346(5) 0.4661(3) 0.1293(2) 0.0410(14) Uani 1 1 d . . . . .
O11 O -0.1095(4) 0.5879(3) 0.12896(19) 0.0283(10) Uani 1 1 d . . . . .
O12 O -0.1159(4) 0.5254(3) 0.04141(18) 0.0395(12) Uani 1 1 d . . . . .
O13 O -0.0315(3) 0.5178(3) 0.33176(19) 0.0266(10) Uani 1 1 d . . . . .
O14 O -0.2013(3) 0.5230(4) 0.33414(19) 0.0330(11) Uani 1 1 d . . . . .
O15 O -0.1123(5) 0.5130(3) 0.42083(19) 0.0386(13) Uani 1 1 d . . . . .
N1 N -0.2559(4) 0.6544(3) 0.2473(2) 0.0228(12) Uani 1 1 d . . . . .
N2 N 0.1049(4) 0.5464(3) 0.2246(2) 0.0261(11) Uani 1 1 d . . . . .
N3 N -0.2150(4) 0.3778(3) 0.2484(2) 0.0227(11) Uani 1 1 d . . . . .
N4 N -0.1198(4) 0.5269(4) 0.0979(2) 0.0251(10) Uani 1 1 d . . . . .
N5 N -0.1145(4) 0.5182(3) 0.3640(2) 0.0232(11) Uani 1 1 d . . . . .
N6 N 0.2134(4) 0.5696(3) 0.0369(2) 0.0176(10) Uani 1 1 d . . . . .
N7 N 0.3922(4) 0.4861(3) 0.0341(2) 0.0169(10) Uani 1 1 d . . . . .
N8 N 0.3019(4) 0.3730(3) -0.0690(2) 0.0161(10) Uani 1 1 d . . . . .
N9 N 0.1980(4) 0.3893(3) 0.0393(2) 0.0170(10) Uani 1 1 d . . . . .
N10 N 0.3019(4) 0.5554(3) -0.0923(2) 0.0157(10) Uani 1 1 d . . . . .
N11 N 0.1174(4) 0.4791(3) -0.0808(2) 0.0169(9) Uani 1 1 d . . . . .
C1 C 0.1238(5) 0.6104(3) 0.0378(3) 0.0211(12) Uani 1 1 d . . . . .
H1A H 0.069927 0.598726 0.008383 0.025 Uiso 1 1 calc R U . . .
C2 C 0.1061(5) 0.6696(4) 0.0804(3) 0.0248(13) Uani 1 1 d . . . . .
H2A H 0.040844 0.696946 0.080074 0.03 Uiso 1 1 calc R U . . .
C3 C 0.1834(5) 0.6881(4) 0.1228(3) 0.0227(14) Uani 1 1 d . . . . .
H3A H 0.171852 0.728023 0.152041 0.027 Uiso 1 1 calc R U . . .
C4 C 0.2796(5) 0.6475(3) 0.1226(3) 0.0198(12) Uani 1 1 d . . . . .
C5 C 0.3635(5) 0.6619(4) 0.1652(3) 0.0227(13) Uani 1 1 d . . . . .
H5A H 0.356814 0.702356 0.194501 0.027 Uiso 1 1 calc R U . . .
C6 C 0.4532(5) 0.6184(4) 0.1647(3) 0.0242(14) Uani 1 1 d . . . . .
H6A H 0.508005 0.628665 0.193801 0.029 Uiso 1 1 calc R U . . .
C7 C 0.4662(5) 0.5575(4) 0.1210(3) 0.0200(13) Uani 1 1 d . . . . .
C8 C 0.5571(5) 0.5100(4) 0.1189(3) 0.0249(15) Uani 1 1 d . . . . .
H8A H 0.614 0.517865 0.147198 0.03 Uiso 1 1 calc R U . . .
C9 C 0.5623(5) 0.4522(4) 0.0755(3) 0.0242(14) Uani 1 1 d . . . . .
H9A H 0.622111 0.419092 0.074077 0.029 Uiso 1 1 calc R U . . .
C10 C 0.4788(5) 0.4426(4) 0.0334(3) 0.0210(13) Uani 1 1 d . . . . .
H10A H 0.484303 0.403319 0.003033 0.025 Uiso 1 1 calc R U . . .
C11 C 0.3853(5) 0.5425(3) 0.0775(2) 0.0163(11) Uani 1 1 d . . . . .
C12 C 0.2904(4) 0.5875(3) 0.0785(2) 0.0155(11) Uani 1 1 d . . . . .
C13 C 0.3480(5) 0.3658(4) -0.1245(3) 0.0191(12) Uani 1 1 d . . . . .
H13A H 0.362083 0.41085 -0.148007 0.023 Uiso 1 1 calc R U . . .
C14 C 0.3764(6) 0.2945(4) -0.1493(3) 0.0253(13) Uani 1 1 d . . . . .
H14A H 0.408629 0.291268 -0.189071 0.03 Uiso 1 1 calc R U . . .
C15 C 0.3569(5) 0.2293(4) -0.1155(3) 0.0228(13) Uani 1 1 d . . . . .
H15A H 0.376356 0.180459 -0.131506 0.027 Uiso 1 1 calc R U . . .
C16 C 0.3080(5) 0.2349(3) -0.0567(3) 0.0189(12) Uani 1 1 d . . . . .
C17 C 0.2842(5) 0.1698(4) -0.0189(3) 0.0221(13) Uani 1 1 d . . . . .
H17A H 0.304455 0.120048 -0.032591 0.027 Uiso 1 1 calc R U . . .
C18 C 0.2334(5) 0.1776(4) 0.0362(3) 0.0231(13) Uani 1 1 d . . . . .
H18A H 0.218605 0.133527 0.060638 0.028 Uiso 1 1 calc R U . . .
C19 C 0.2016(5) 0.2525(4) 0.0577(3) 0.0203(12) Uani 1 1 d . . . . .
C20 C 0.1468(5) 0.2635(4) 0.1138(3) 0.0241(14) Uani 1 1 d . . . . .
H20A H 0.129676 0.221051 0.139588 0.029 Uiso 1 1 calc R U . . .
C21 C 0.1184(6) 0.3367(4) 0.1309(3) 0.0262(13) Uani 1 1 d . . . . .
H21A H 0.080344 0.345324 0.168273 0.031 Uiso 1 1 calc R U . . .
C22 C 0.1462(5) 0.3987(4) 0.0925(3) 0.0228(14) Uani 1 1 d . . . . .
H22A H 0.127259 0.449199 0.105056 0.027 Uiso 1 1 calc R U . . .
C23 C 0.2259(5) 0.3172(3) 0.0224(3) 0.0168(12) Uani 1 1 d . . . . .
C24 C 0.2806(5) 0.3080(3) -0.0360(3) 0.0151(11) Uani 1 1 d . . . . .
C25 C 0.3907(5) 0.5957(3) -0.0954(3) 0.0206(12) Uani 1 1 d . . . . .
H25A H 0.442036 0.589797 -0.063435 0.025 Uiso 1 1 calc R U . . .
C26 C 0.4119(5) 0.6471(4) -0.1441(3) 0.0240(14) Uani 1 1 d . . . . .
H26A H 0.47507 0.676897 -0.143744 0.029 Uiso 1 1 calc R U . . .
C27 C 0.3419(5) 0.6542(4) -0.1918(3) 0.0234(13) Uani 1 1 d . . . . .
H27A H 0.356777 0.687534 -0.2256 0.028 Uiso 1 1 calc R U . . .
C28 C 0.2468(5) 0.6111(3) -0.1905(3) 0.0215(13) Uani 1 1 d . . . . .
C29 C 0.1678(6) 0.6144(4) -0.2383(3) 0.0282(14) Uani 1 1 d . . . . .
H29A H 0.179483 0.645838 -0.273625 0.034 Uiso 1 1 calc R U . . .
C30 C 0.0764(5) 0.5732(4) -0.2338(3) 0.0277(13) Uani 1 1 d . . . . .
H30A H 0.025397 0.576229 -0.266141 0.033 Uiso 1 1 calc R U . . .
C31 C 0.0557(5) 0.5255(4) -0.1810(3) 0.0235(12) Uani 1 1 d . . . . .
C32 C -0.0391(5) 0.4845(5) -0.1721(3) 0.0320(16) Uani 1 1 d . . . . .
H32A H -0.093096 0.485888 -0.202828 0.038 Uiso 1 1 calc R U . . .
C33 C -0.0535(5) 0.4428(4) -0.1194(3) 0.0280(15) Uani 1 1 d . . . . .
H33A H -0.117435 0.414935 -0.113197 0.034 Uiso 1 1 calc R U . . .
C34 C 0.0269(5) 0.4413(4) -0.0741(3) 0.0227(13) Uani 1 1 d . . . . .
H34A H 0.015903 0.412189 -0.037354 0.027 Uiso 1 1 calc R U . . .
C35 C 0.1323(4) 0.5206(4) -0.1334(2) 0.0185(11) Uani 1 1 d . . . . .
C36 C 0.2294(5) 0.5630(3) -0.1393(3) 0.0173(12) Uani 1 1 d . . . . .
N12 N 0.5007(6) 0.2561(4) 0.0563(3) 0.0438(16) Uani 1 1 d . . . . .
C37 C 0.5274(6) 0.2493(5) 0.1063(4) 0.0373(18) Uani 1 1 d . . . . .
C38 C 0.5623(7) 0.2394(6) 0.1702(4) 0.055(3) Uani 1 1 d . . . . .
H38A H 0.595492 0.286939 0.18483 0.082 Uiso 1 1 calc R U . . .
H38B H 0.613847 0.197355 0.172341 0.082 Uiso 1 1 calc R U . . .
H38C H 0.500991 0.227234 0.196413 0.082 Uiso 1 1 calc R U . . .
N13 N 0.0665(11) 0.8357(9) -0.0030(7) 0.055(4) Uiso 0.63 1 d D . P A 1
C39 C 0.1198(11) 0.8089(8) -0.0409(6) 0.036(3) Uiso 0.63 1 d D . P A 1
C40 C 0.1963(12) 0.7786(10) -0.0861(7) 0.053(4) Uiso 0.63 1 d D . P A 1
H40A H 0.237638 0.737226 -0.066989 0.079 Uiso 0.63 1 calc R U P A 1
H40B H 0.244257 0.819793 -0.099321 0.079 Uiso 0.63 1 calc R U P A 1
H40C H 0.158121 0.75853 -0.122283 0.079 Uiso 0.63 1 calc R U P A 1
N14 N -0.0168(10) 0.6686(8) -0.0893(6) 0.058(3) Uiso 0.63 1 d D . P B 1
C41 C -0.0981(10) 0.6504(8) -0.0850(6) 0.041(3) Uiso 0.63 1 d D . P B 1
C42 C -0.2059(11) 0.6213(10) -0.0830(8) 0.053(4) Uiso 0.63 1 d D . P B 1
H42A H -0.25125 0.657793 -0.060788 0.079 Uiso 0.63 1 calc R U P B 1
H42B H -0.206768 0.571741 -0.061417 0.079 Uiso 0.63 1 calc R U P B 1
H42C H -0.232399 0.61457 -0.125381 0.079 Uiso 0.63 1 calc R U P B 1
N132 N 0.097(3) 0.845(2) 0.0075(16) 0.099(5) Uiso 0.37 1 d D U P C 2
C392 C 0.147(4) 0.814(3) -0.0318(19) 0.099(5) Uiso 0.37 1 d D U P C 2
C402 C 0.159(4) 0.765(3) -0.0882(18) 0.099(5) Uiso 0.37 1 d D U P C 2
H40D H 0.216568 0.728015 -0.081577 0.148 Uiso 0.37 1 calc R U P C 2
H40E H 0.175997 0.797529 -0.123942 0.148 Uiso 0.37 1 calc R U P C 2
H40F H 0.092671 0.737277 -0.09619 0.148 Uiso 0.37 1 calc R U P C 2
N142 N -0.094(2) 0.7467(18) -0.0090(15) 0.099(5) Uiso 0.37 1 d D U P D 2
C412 C -0.122(4) 0.696(2) -0.0405(16) 0.099(5) Uiso 0.37 1 d D U P D 2
C422 C -0.154(4) 0.638(2) -0.0802(19) 0.099(5) Uiso 0.37 1 d D U P D 2
H42D H -0.224032 0.650254 -0.097034 0.148 Uiso 0.37 1 calc R U P D 2
H42E H -0.156858 0.589665 -0.057358 0.148 Uiso 0.37 1 calc R U P D 2
H42F H -0.102591 0.633732 -0.114274 0.148 Uiso 0.37 1 calc R U P D 2

loop_
_atom_site_aniso_label
_atom_site_aniso_U_11
_atom_site_aniso_U_22
_atom_site_aniso_U_33
_atom_site_aniso_U_23
_atom_site_aniso_U_13
_atom_site_aniso_U_12
Dy1 0.01801(12) 0.01667(12) 0.01657(11) -0.00318(12) -0.00172(11) 0.00036(12)
Co1 0.0171(3) 0.0137(3) 0.0148(3) -0.0004(4) -0.0011(3) -0.0007(4)
O1 0.019(2) 0.023(2) 0.026(2) -0.003(2) -0.0039(19) -0.0012(17)
O2 0.020(2) 0.023(2) 0.034(3) -0.012(2) -0.0045(18) 0.0003(17)
O3 0.030(3) 0.023(2) 0.063(4) -0.011(3) 0.005(3) 0.0122(19)
O4 0.023(2) 0.027(2) 0.025(2) -0.003(2) 0.000(2) 0.0000(18)
O5 0.029(2) 0.031(3) 0.029(2) -0.009(2) 0.0080(19) 0.002(2)
O6 0.015(2) 0.060(4) 0.050(3) 0.019(3) 0.004(2) 0.002(2)
O7 0.026(2) 0.024(2) 0.037(2) 0.003(2) -0.006(2) -0.0023(18)
O8 0.025(2) 0.024(2) 0.035(3) 0.0000(19) -0.009(2) -0.002(2)
O9 0.049(3) 0.022(2) 0.037(3) 0.006(2) -0.001(2) -0.014(2)
O10 0.083(4) 0.021(2) 0.019(2) -0.001(2) -0.001(2) -0.012(3)
O11 0.042(3) 0.023(2) 0.021(2) -0.0031(18) 0.001(2) -0.004(2)
O12 0.051(3) 0.051(3) 0.0160(19) -0.002(2) 0.000(2) -0.012(4)
O13 0.019(2) 0.036(3) 0.025(2) 0.001(2) -0.0005(17) -0.001(2)
O14 0.025(2) 0.054(3) 0.020(2) 0.000(3) -0.0033(17) 0.010(3)
O15 0.049(3) 0.051(3) 0.016(2) -0.004(2) -0.006(2) 0.013(3)
N1 0.022(3) 0.020(3) 0.027(3) -0.004(2) 0.000(2) 0.004(2)
N2 0.021(3) 0.041(3) 0.017(2) 0.004(2) 0.004(2) 0.001(2)
N3 0.031(3) 0.022(3) 0.015(2) -0.001(2) -0.003(2) 0.000(2)
N4 0.030(3) 0.028(3) 0.018(2) -0.001(2) -0.003(2) -0.005(4)
N5 0.027(3) 0.023(3) 0.019(2) -0.004(2) -0.004(2) 0.008(3)
N6 0.020(3) 0.014(2) 0.019(2) 0.000(2) 0.000(2) 0.001(2)
N7 0.020(2) 0.016(2) 0.015(2) -0.0006(19) 0.0010(18) 0.000(2)
N8 0.018(2) 0.017(2) 0.013(2) 0.001(2) 0.0006(19) 0.000(2)
N9 0.020(3) 0.018(3) 0.013(2) -0.002(2) 0.0001(19) 0.000(2)
N10 0.016(2) 0.012(2) 0.019(2) -0.003(2) 0.0017(19) -0.0020(19)
N11 0.017(2) 0.016(2) 0.018(2) -0.001(2) -0.0021(19) -0.002(3)
C1 0.020(3) 0.018(3) 0.025(3) 0.001(2) -0.003(3) 0.001(3)
C2 0.022(3) 0.022(3) 0.030(3) 0.002(3) 0.000(3) 0.003(3)
C3 0.028(3) 0.017(3) 0.023(3) -0.005(3) 0.002(3) 0.004(3)
C4 0.024(3) 0.016(3) 0.020(3) 0.002(2) 0.002(2) -0.002(2)
C5 0.027(4) 0.025(3) 0.016(3) -0.008(2) -0.003(2) -0.001(3)
C6 0.023(3) 0.027(3) 0.022(3) -0.007(3) -0.004(2) -0.003(3)
C7 0.023(3) 0.020(3) 0.017(3) -0.001(2) 0.000(2) 0.001(3)
C8 0.022(3) 0.031(4) 0.021(3) -0.003(3) -0.004(2) 0.002(3)
C9 0.017(3) 0.027(3) 0.029(3) 0.002(3) 0.001(2) 0.005(2)
C10 0.023(3) 0.020(3) 0.019(3) 0.000(2) 0.001(2) 0.001(2)
C11 0.017(3) 0.015(3) 0.016(2) 0.001(2) 0.001(2) -0.001(2)
C12 0.016(3) 0.018(3) 0.013(3) 0.000(2) 0.000(2) -0.001(2)
C13 0.022(3) 0.020(3) 0.015(3) 0.000(2) 0.000(2) -0.002(2)
C14 0.024(3) 0.028(3) 0.023(3) -0.009(3) 0.005(3) 0.000(3)
C15 0.021(3) 0.022(3) 0.026(3) -0.010(3) 0.001(2) -0.001(2)
C16 0.019(3) 0.017(3) 0.021(3) -0.002(2) -0.002(2) 0.000(2)
C17 0.022(3) 0.016(3) 0.028(3) -0.001(3) -0.005(3) 0.001(2)
C18 0.022(3) 0.016(3) 0.031(3) 0.004(3) -0.005(3) -0.004(2)
C19 0.020(3) 0.023(3) 0.018(3) 0.005(3) -0.005(2) -0.003(3)
C20 0.029(4) 0.024(3) 0.019(3) 0.006(3) 0.001(2) -0.004(3)
C21 0.029(3) 0.034(3) 0.015(3) 0.004(3) 0.003(3) 0.000(3)
C22 0.026(3) 0.026(3) 0.016(3) -0.002(3) 0.000(2) 0.003(3)
C23 0.021(3) 0.016(3) 0.014(3) 0.002(2) -0.005(2) 0.001(2)
C24 0.016(3) 0.016(3) 0.014(3) -0.002(2) -0.003(2) -0.001(2)
C25 0.018(3) 0.021(3) 0.023(3) -0.003(2) -0.001(3) 0.002(3)
C26 0.025(3) 0.019(3) 0.029(3) -0.002(3) 0.006(3) -0.003(2)
C27 0.031(3) 0.019(3) 0.021(3) 0.000(3) 0.006(3) -0.004(3)
C28 0.031(3) 0.017(3) 0.016(3) 0.000(2) 0.005(2) 0.000(3)
C29 0.041(4) 0.021(3) 0.023(3) 0.004(3) -0.004(3) -0.001(3)
C30 0.029(3) 0.030(3) 0.024(3) 0.003(3) -0.011(3) -0.001(3)
C31 0.027(3) 0.022(3) 0.022(3) -0.003(3) -0.010(2) -0.003(3)
C32 0.027(3) 0.037(4) 0.032(3) 0.001(3) -0.011(3) -0.004(3)
C33 0.016(3) 0.032(4) 0.036(4) 0.001(3) -0.004(3) -0.006(3)
C34 0.019(3) 0.023(3) 0.027(3) 0.001(3) -0.001(2) -0.004(3)
C35 0.020(3) 0.016(3) 0.019(2) 0.001(3) -0.002(2) 0.001(3)
C36 0.021(3) 0.015(3) 0.016(3) -0.002(2) -0.002(2) 0.004(2)
N12 0.050(4) 0.029(3) 0.052(4) 0.006(3) -0.009(4) -0.007(3)
C37 0.030(4) 0.033(4) 0.049(5) -0.003(4) -0.003(3) -0.006(3)
C38 0.037(5) 0.085(7) 0.042(5) -0.002(5) -0.004(4) -0.012(5)

loop_
_atom_type_symbol
_atom_type_description
_atom_type_scat_dispersion_real
_atom_type_scat_dispersion_imag
_atom_type_scat_source
C C 0.0033 0.0016 'International Tables Vol C Tables 4.2.6.8 and 6.1.1.4'
H H 0 0 'International Tables Vol C Tables 4.2.6.8 and 6.1.1.4'
N N 0.0061 0.0033 'International Tables Vol C Tables 4.2.6.8 and 6.1.1.4'
O O 0.0106 0.006 'International Tables Vol C Tables 4.2.6.8 and 6.1.1.4'
Co Co 0.3494 0.9721 'International Tables Vol C Tables 4.2.6.8 and 6.1.1.4'
Dy Dy -0.1892 4.4098 'International Tables Vol C Tables 4.2.6.8 and 6.1.1.4'

loop_
_geom_angle_atom_site_label_1
_geom_angle_atom_site_label_2
_geom_angle_atom_site_label_3
_geom_angle
_geom_angle_site_symmetry_1
_geom_angle_site_symmetry_3
_geom_angle_publ_flag
O5 Dy1 O8 74.06(17) . . ?
O5 Dy1 O1 161.49(16) . . ?
O8 Dy1 O1 119.53(15) . . ?
O5 Dy1 O2 121.52(16) . . ?
O8 Dy1 O2 152.23(15) . . ?
O1 Dy1 O2 52.60(14) . . ?
O5 Dy1 O13 74.83(15) . . ?
O8 Dy1 O13 75.55(16) . . ?
O1 Dy1 O13 119.18(15) . . ?
O2 Dy1 O13 86.24(16) . . ?
O5 Dy1 O10 76.72(19) . . ?
O8 Dy1 O10 76.85(15) . . ?
O1 Dy1 O10 93.56(18) . . ?
O2 Dy1 O10 126.91(16) . . ?
O13 Dy1 O10 144.68(18) . . ?
O5 Dy1 O11 85.36(17) . . ?
O8 Dy1 O11 128.17(14) . . ?
O1 Dy1 O11 76.30(17) . . ?
O2 Dy1 O11 78.40(15) . . ?
O13 Dy1 O11 143.55(16) . . ?
O10 Dy1 O11 52.03(14) . . ?
O5 Dy1 O4 52.89(16) . . ?
O8 Dy1 O4 121.48(15) . . ?
O1 Dy1 O4 118.14(14) . . ?
O2 Dy1 O4 68.63(14) . . ?
O13 Dy1 O4 68.92(16) . . ?
O10 Dy1 O4 108.75(18) . . ?
O11 Dy1 O4 74.71(17) . . ?
O5 Dy1 O14 124.53(15) . . ?
O8 Dy1 O14 78.28(18) . . ?
O1 Dy1 O14 72.77(16) . . ?
O2 Dy1 O14 73.99(19) . . ?
O13 Dy1 O14 51.94(13) . . ?
O10 Dy1 O14 140.36(19) . . ?
O11 Dy1 O14 147.05(17) . . ?
O4 Dy1 O14 110.49(17) . . ?
O5 Dy1 O7 120.94(16) . . ?
O8 Dy1 O7 52.08(15) . . ?
O1 Dy1 O7 68.40(15) . . ?
O2 Dy1 O7 117.53(15) . . ?
O13 Dy1 O7 108.36(16) . . ?
O10 Dy1 O7 69.78(18) . . ?
O11 Dy1 O7 108.06(17) . . ?
O4 Dy1 O7 173.46(14) . . ?
O14 Dy1 O7 70.60(18) . . ?
O5 Dy1 N2 26.79(16) . . ?
O8 Dy1 N2 96.87(16) . . ?
O1 Dy1 N2 143.60(15) . . ?
O2 Dy1 N2 94.91(15) . . ?
O13 Dy1 N2 66.77(14) . . ?
O10 Dy1 N2 95.36(18) . . ?
O11 Dy1 N2 81.72(16) . . ?
O4 Dy1 N2 26.39(15) . . ?
O14 Dy1 N2 117.93(14) . . ?
O7 Dy1 N2 147.21(15) . . ?
O5 Dy1 N1 146.30(17) . . ?
O8 Dy1 N1 138.62(16) . . ?
O1 Dy1 N1 26.30(14) . . ?
O2 Dy1 N1 26.46(14) . . ?
O13 Dy1 N1 102.05(16) . . ?
O10 Dy1 N1 113.22(17) . . ?
O11 Dy1 N1 77.96(16) . . ?
O4 Dy1 N1 94.19(15) . . ?
O14 Dy1 N1 69.29(17) . . ?
O7 Dy1 N1 92.21(15) . . ?
N2 Dy1 N1 120.58(16) . . ?
N10 Co1 N7 97.10(18) . . ?
N10 Co1 N6 89.95(19) . . ?
N7 Co1 N6 78.09(18) . . ?
N10 Co1 N11 78.17(18) . . ?
N7 Co1 N11 174.02(19) . . ?
N6 Co1 N11 98.11(19) . . ?
N10 Co1 N9 173.23(19) . . ?
N7 Co1 N9 88.38(18) . . ?
N6 Co1 N9 95.09(18) . . ?
N11 Co1 N9 96.61(19) . . ?
N10 Co1 N8 97.58(19) . . ?
N7 Co1 N8 96.12(18) . . ?
N6 Co1 N8 171.06(19) . . ?
N11 Co1 N8 88.18(19) . . ?
N9 Co1 N8 77.80(18) . . ?
N1 O1 Dy1 95.7(3) . . ?
N1 O2 Dy1 95.5(3) . . ?
N2 O4 Dy1 93.9(3) . . ?
N2 O5 Dy1 96.4(3) . . ?
N3 O7 Dy1 93.7(3) . . ?
N3 O8 Dy1 97.1(3) . . ?
N4 O10 Dy1 96.4(3) . . ?
N4 O11 Dy1 95.8(3) . . ?
N5 O13 Dy1 96.9(3) . . ?
N5 O14 Dy1 95.4(3) . . ?
O3 N1 O1 122.4(5) . . ?
O3 N1 O2 122.1(5) . . ?
O1 N1 O2 115.5(5) . . ?
O3 N1 Dy1 173.2(5) . . ?
O1 N1 Dy1 58.0(3) . . ?
O2 N1 Dy1 58.1(3) . . ?
O6 N2 O4 122.1(6) . . ?
O6 N2 O5 122.4(6) . . ?
O4 N2 O5 115.5(5) . . ?
O6 N2 Dy1 170.1(4) . . ?
O4 N2 Dy1 59.7(3) . . ?
O5 N2 Dy1 56.8(3) . . ?
O9 N3 O7 122.0(6) . . ?
O9 N3 O8 121.0(5) . . ?
O7 N3 O8 117.0(5) . . ?
O9 N3 Dy1 175.6(4) . . ?
O7 N3 Dy1 60.3(3) . . ?
O8 N3 Dy1 56.8(3) . . ?
O12 N4 O11 123.0(6) . . ?
O12 N4 O10 121.4(6) . . ?
O11 N4 O10 115.6(4) . . ?
O12 N4 Dy1 176.9(5) . . ?
O11 N4 Dy1 58.3(3) . . ?
O10 N4 Dy1 57.5(3) . . ?
O15 N5 O13 122.2(6) . . ?
O15 N5 O14 122.0(6) . . ?
O13 N5 O14 115.8(4) . . ?
O15 N5 Dy1 178.4(4) . . ?
O13 N5 Dy1 57.4(3) . . ?
O14 N5 Dy1 58.4(3) . . ?
C1 N6 C12 118.3(5) . . ?
C1 N6 Co1 128.3(4) . . ?
C12 N6 Co1 113.5(4) . . ?
C10 N7 C11 118.2(5) . . ?
C10 N7 Co1 128.2(4) . . ?
C11 N7 Co1 113.5(4) . . ?
C13 N8 C24 118.3(5) . . ?
C13 N8 Co1 128.3(4) . . ?
C24 N8 Co1 113.4(4) . . ?
C22 N9 C23 118.3(5) . . ?
C22 N9 Co1 127.7(4) . . ?
C23 N9 Co1 113.9(4) . . ?
C25 N10 C36 118.4(5) . . ?
C25 N10 Co1 128.1(4) . . ?
C36 N10 Co1 113.5(4) . . ?
C34 N11 C35 118.4(5) . . ?
C34 N11 Co1 128.2(4) . . ?
C35 N11 Co1 113.2(4) . . ?
N6 C1 C2 122.4(6) . . ?
N6 C1 H1A 118.8 . . ?
C2 C1 H1A 118.8 . . ?
C3 C2 C1 119.8(6) . . ?
C3 C2 H2A 120.1 . . ?
C1 C2 H2A 120.1 . . ?
C2 C3 C4 119.6(6) . . ?
C2 C3 H3A 120.2 . . ?
C4 C3 H3A 120.2 . . ?
C3 C4 C12 117.1(6) . . ?
C3 C4 C5 123.5(6) . . ?
C12 C4 C5 119.4(6) . . ?
C6 C5 C4 120.9(6) . . ?
C6 C5 H5A 119.5 . . ?
C4 C5 H5A 119.5 . . ?
C5 C6 C7 121.0(6) . . ?
C5 C6 H6A 119.5 . . ?
C7 C6 H6A 119.5 . . ?
C11 C7 C8 117.1(5) . . ?
C11 C7 C6 119.6(6) . . ?
C8 C7 C6 123.3(6) . . ?
C9 C8 C7 119.2(6) . . ?
C9 C8 H8A 120.4 . . ?
C7 C8 H8A 120.4 . . ?
C8 C9 C10 119.6(6) . . ?
C8 C9 H9A 120.2 . . ?
C10 C9 H9A 120.2 . . ?
N7 C10 C9 122.8(6) . . ?
N7 C10 H10A 118.6 . . ?
C9 C10 H10A 118.6 . . ?
N7 C11 C7 123.1(6) . . ?
N7 C11 C12 117.4(5) . . ?
C7 C11 C12 119.4(5) . . ?
N6 C12 C4 122.9(5) . . ?
N6 C12 C11 117.5(5) . . ?
C4 C12 C11 119.6(5) . . ?
N8 C13 C14 122.4(6) . . ?
N8 C13 H13A 118.8 . . ?
C14 C13 H13A 118.8 . . ?
C15 C14 C13 119.1(5) . . ?
C15 C14 H14A 120.4 . . ?
C13 C14 H14A 120.4 . . ?
C14 C15 C16 119.8(6) . . ?
C14 C15 H15A 120.1 . . ?
C16 C15 H15A 120.1 . . ?
C24 C16 C15 117.3(6) . . ?
C24 C16 C17 119.5(6) . . ?
C15 C16 C17 123.2(6) . . ?
C18 C17 C16 121.2(6) . . ?
C18 C17 H17A 119.4 . . ?
C16 C17 H17A 119.4 . . ?
C17 C18 C19 120.3(6) . . ?
C17 C18 H18A 119.8 . . ?
C19 C18 H18A 119.8 . . ?
C23 C19 C20 117.8(6) . . ?
C23 C19 C18 119.7(6) . . ?
C20 C19 C18 122.5(6) . . ?
C21 C20 C19 119.0(6) . . ?
C21 C20 H20A 120.5 . . ?
C19 C20 H20A 120.5 . . ?
C20 C21 C22 119.5(6) . . ?
C20 C21 H21A 120.3 . . ?
C22 C21 H21A 120.3 . . ?
N9 C22 C21 122.3(6) . . ?
N9 C22 H22A 118.8 . . ?
C21 C22 H22A 118.8 . . ?
N9 C23 C19 123.1(5) . . ?
N9 C23 C24 117.4(5) . . ?
C19 C23 C24 119.4(5) . . ?
N8 C24 C16 123.0(5) . . ?
N8 C24 C23 117.2(5) . . ?
C16 C24 C23 119.9(5) . . ?
N10 C25 C26 122.4(6) . . ?
N10 C25 H25A 118.8 . . ?
C26 C25 H25A 118.8 . . ?
C27 C26 C25 120.0(6) . . ?
C27 C26 H26A 120 . . ?
C25 C26 H26A 120 . . ?
C26 C27 C28 119.1(6) . . ?
C26 C27 H27A 120.4 . . ?
C28 C27 H27A 120.4 . . ?
C36 C28 C27 117.7(6) . . ?
C36 C28 C29 118.7(6) . . ?
C27 C28 C29 123.6(6) . . ?
C30 C29 C28 121.1(6) . . ?
C30 C29 H29A 119.5 . . ?
C28 C29 H29A 119.5 . . ?
C29 C30 C31 121.1(6) . . ?
C29 C30 H30A 119.4 . . ?
C31 C30 H30A 119.4 . . ?
C32 C31 C35 116.8(6) . . ?
C32 C31 C30 124.0(5) . . ?
C35 C31 C30 119.2(6) . . ?
C33 C32 C31 120.0(6) . . ?
C33 C32 H32A 120 . . ?
C31 C32 H32A 120 . . ?
C32 C33 C34 119.6(6) . . ?
C32 C33 H33A 120.2 . . ?
C34 C33 H33A 120.2 . . ?
N11 C34 C33 122.3(6) . . ?
N11 C34 H34A 118.9 . . ?
C33 C34 H34A 118.9 . . ?
N11 C35 C31 123.0(5) . . ?
N11 C35 C36 117.7(5) . . ?
C31 C35 C36 119.2(5) . . ?
N10 C36 C28 122.4(6) . . ?
N10 C36 C35 117.0(5) . . ?
C28 C36 C35 120.7(5) . . ?
N12 C37 C38 179.1(10) . . ?
C37 C38 H38A 109.5 . . ?
C37 C38 H38B 109.5 . . ?
H38A C38 H38B 109.5 . . ?
C37 C38 H38C 109.5 . . ?
H38A C38 H38C 109.5 . . ?
H38B C38 H38C 109.5 . . ?
N13 C39 C40 174.4(15) . . ?
C39 C40 H40A 109.5 . . ?
C39 C40 H40B 109.5 . . ?
H40A C40 H40B 109.5 . . ?
C39 C40 H40C 109.5 . . ?
H40A C40 H40C 109.5 . . ?
H40B C40 H40C 109.5 . . ?
N14 C41 C42 175.3(16) . . ?
C41 C42 H42A 109.5 . . ?
C41 C42 H42B 109.5 . . ?
H42A C42 H42B 109.5 . . ?
C41 C42 H42C 109.5 . . ?
H42A C42 H42C 109.5 . . ?
H42B C42 H42C 109.5 . . ?
N132 C392 C402 154(5) . . ?
C392 C402 H40D 109.5 . . ?
C392 C402 H40E 109.5 . . ?
H40D C402 H40E 109.5 . . ?
C392 C402 H40F 109.5 . . ?
H40D C402 H40F 109.5 . . ?
H40E C402 H40F 109.5 . . ?
N142 C412 C422 178(5) . . ?
C412 C422 H42D 109.5 . . ?
C412 C422 H42E 109.5 . . ?
H42D C422 H42E 109.5 . . ?
C412 C422 H42F 109.5 . . ?
H42D C422 H42F 109.5 . . ?
H42E C422 H42F 109.5 . . ?

loop_
_geom_bond_atom_site_label_1
_geom_bond_atom_site_label_2
_geom_bond_distance
_geom_bond_site_symmetry_2
_geom_bond_publ_flag
Dy1 O5 2.389(4) . ?
Dy1 O8 2.425(4) . ?
Dy1 O1 2.432(4) . ?
Dy1 O2 2.433(4) . ?
Dy1 O13 2.434(4) . ?
Dy1 O10 2.436(4) . ?
Dy1 O11 2.454(4) . ?
Dy1 O4 2.455(4) . ?
Dy1 O14 2.455(4) . ?
Dy1 O7 2.505(4) . ?
Dy1 N2 2.838(5) . ?
Dy1 N1 2.854(5) . ?
Co1 N10 2.128(5) . ?
Co1 N7 2.128(5) . ?
Co1 N6 2.130(5) . ?
Co1 N11 2.137(5) . ?
Co1 N9 2.137(5) . ?
Co1 N8 2.147(5) . ?
O1 N1 1.271(6) . ?
O2 N1 1.277(7) . ?
O3 N1 1.219(6) . ?
O4 N2 1.264(7) . ?
O5 N2 1.287(7) . ?
O6 N2 1.225(7) . ?
O7 N3 1.263(7) . ?
O8 N3 1.276(7) . ?
O9 N3 1.230(7) . ?
O10 N4 1.271(7) . ?
O11 N4 1.263(7) . ?
O12 N4 1.218(6) . ?
O13 N5 1.256(7) . ?
O14 N5 1.272(7) . ?
O15 N5 1.227(6) . ?
N6 C1 1.334(8) . ?
N6 C12 1.357(7) . ?
N7 C10 1.328(8) . ?
N7 C11 1.358(7) . ?
N8 C13 1.336(7) . ?
N8 C24 1.363(7) . ?
N9 C22 1.331(8) . ?
N9 C23 1.354(7) . ?
N10 C25 1.323(8) . ?
N10 C36 1.370(7) . ?
N11 C34 1.324(8) . ?
N11 C35 1.357(7) . ?
C1 C2 1.400(9) . ?
C1 H1A 0.95 . ?
C2 C3 1.374(9) . ?
C2 H2A 0.95 . ?
C3 C4 1.402(9) . ?
C3 H3A 0.95 . ?
C4 C12 1.420(8) . ?
C4 C5 1.422(8) . ?
C5 C6 1.360(9) . ?
C5 H5A 0.95 . ?
C6 C7 1.426(9) . ?
C6 H6A 0.95 . ?
C7 C11 1.410(8) . ?
C7 C8 1.414(9) . ?
C8 C9 1.376(9) . ?
C8 H8A 0.95 . ?
C9 C10 1.398(9) . ?
C9 H9A 0.95 . ?
C10 H10A 0.95 . ?
C11 C12 1.430(8) . ?
C13 C14 1.399(8) . ?
C13 H13A 0.95 . ?
C14 C15 1.373(9) . ?
C14 H14A 0.95 . ?
C15 C16 1.412(9) . ?
C15 H15A 0.95 . ?
C16 C24 1.393(8) . ?
C16 C17 1.429(9) . ?
C17 C18 1.355(9) . ?
C17 H17A 0.95 . ?
C18 C19 1.442(9) . ?
C18 H18A 0.95 . ?
C19 C23 1.394(8) . ?
C19 C20 1.405(9) . ?
C20 C21 1.374(9) . ?
C20 H20A 0.95 . ?
C21 C22 1.404(9) . ?
C21 H21A 0.95 . ?
C22 H22A 0.95 . ?
C23 C24 1.445(8) . ?
C25 C26 1.406(9) . ?
C25 H25A 0.95 . ?
C26 C27 1.360(9) . ?
C26 H26A 0.95 . ?
C27 C28 1.414(9) . ?
C27 H27A 0.95 . ?
C28 C36 1.404(8) . ?
C28 C29 1.432(9) . ?
C29 C30 1.360(9) . ?
C29 H29A 0.95 . ?
C30 C31 1.432(9) . ?
C30 H30A 0.95 . ?
C31 C32 1.404(9) . ?
C31 C35 1.411(7) . ?
C32 C33 1.360(10) . ?
C32 H32A 0.95 . ?
C33 C34 1.407(9) . ?
C33 H33A 0.95 . ?
C34 H34A 0.95 . ?
C35 C36 1.435(8) . ?
N12 C37 1.137(10) . ?
C37 C38 1.455(12) . ?
C38 H38A 0.98 . ?
C38 H38B 0.98 . ?
C38 H38C 0.98 . ?
N13 C39 1.154(14) . ?
C39 C40 1.470(16) . ?
C40 H40A 0.98 . ?
C40 H40B 0.98 . ?
C40 H40C 0.98 . ?
N14 C41 1.076(14) . ?
C41 C42 1.450(16) . ?
C42 H42A 0.98 . ?
C42 H42B 0.98 . ?
C42 H42C 0.98 . ?
N132 C392 1.18(2) . ?
C392 C402 1.49(2) . ?
C402 H40D 0.98 . ?
C402 H40E 0.98 . ?
C402 H40F 0.98 . ?
N142 C412 1.16(2) . ?
C412 C422 1.38(2) . ?
C422 H42D 0.98 . ?
C422 H42E 0.98 . ?
C422 H42F 0.98 . ?

loop_
_geom_hbond_atom_site_label_D
_geom_hbond_atom_site_label_H
_geom_hbond_atom_site_label_A
_geom_hbond_distance_DH
_geom_hbond_distance_HA
_geom_hbond_distance_DA
_geom_hbond_angle_DHA
_geom_hbond_site_symmetry_A
_geom_hbond_publ_flag
C13 H13A O13 0.95 2.51 3.215(8) 131.3 2_564 yes
C14 H14A O4 0.95 2.56 3.253(8) 130.4 2_564 yes
C21 H21A O5 0.95 2.58 3.157(8) 119.5 . yes
C22 H22A O5 0.95 2.48 3.122(7) 124.5 . yes
C25 H25A N13 0.95 2.49 3.291(15) 142.1 4_565 yes
C25 H25A N132 0.95 2.57 3.38(4) 144.2 4_565 yes
